data_9005648
loop_
_publ_author_name
'Bosi, F.'
'Lucchesi, S.'

_publ_section_title
;
 Crystal chemistry of the schorl-dravite series
 Note: Tourmaline TM507e
;
_journal_name_full 'European Journal of Mineralogy'
_journal_page_first 335
_journal_page_last 344
_journal_paper_doi 10.1127/0935-1221/2004/0016-0335
_journal_volume 16
_journal_year 2004
_chemical_compound_source 'Olkhon (Lake Baikal), Siberia'
_chemical_formula_sum
;Al5.628 B3 Ca0.335 Cr0.159 F0.054 Fe0.003 H0.507 K0.01 Mg2.715 Na0.479
 O30.946 Si5.952 Ti0.039 V0.504
;
_chemical_name_mineral Hydroxy-dravite
_space_group_IT_number 160
_symmetry_space_group_name_Hall 'R 3 -2"'
_symmetry_space_group_name_H-M 'R 3 m :H'
_cell_angle_alpha 90
_cell_angle_beta 90
_cell_angle_gamma 120
_cell_formula_units_Z 3
_cell_length_a 15.9521
_cell_length_b 15.9521
_cell_length_c 7.2167
_cell_volume 1590.395
_database_code_amcsd 0007039
_exptl_crystal_density_diffrn 3.054
_cod_original_sg_symbol_H-M 'R 3 m'
_cod_original_formula_sum
;Na.479 Ca.335 K.01 Mg2.715 Al5.628 V.504 Cr.159 Ti.039 Fe.003 Si5.952 B3
 O30.946 F.054 H.507
;
_cod_database_code 9005648

loop_
_space_group_symop_operation_xyz
x,y,z
2/3+x,1/3+y,1/3+z
1/3+x,2/3+y,2/3+z
x,x-y,z
2/3+x,1/3+x-y,1/3+z
1/3+x,2/3+x-y,2/3+z
-y,-x,z
2/3-y,1/3-x,1/3+z
1/3-y,2/3-x,2/3+z
-x+y,y,z
2/3-x+y,1/3+y,1/3+z
1/3-x+y,2/3+y,2/3+z
-y,x-y,z
2/3-y,1/3+x-y,1/3+z
1/3-y,2/3+x-y,2/3+z
-x+y,-x,z
2/3-x+y,1/3-x,1/3+z
1/3-x+y,2/3-x,2/3+z

loop_
_atom_site_label
_atom_site_fract_x
_atom_site_fract_y
_atom_site_fract_z
_atom_site_occupancy
_atom_site_type_symbol
_atom_site_attached_hydrogens
NaX 0.00000 0.00000 0.22631 0.47900 Na 0
CaX 0.00000 0.00000 0.22631 0.33500 Ca 0
KX 0.00000 0.00000 0.22631 0.01000 K 0
MgY 0.12365 0.06182 0.63529 0.52700 Mg 0
AlY 0.12365 0.06182 0.63529 0.28600 Al 0
V3+Y 0.12365 0.06182 0.63529 0.15200 V 0
Cr3+Y 0.12365 0.06182 0.63529 0.02100 Cr 0
Ti4+Y 0.12365 0.06182 0.63529 0.01300 Ti 0
Fe2+Y 0.12365 0.06182 0.63529 0.00100 Fe 0
AlZ 0.29790 0.26163 0.61160 0.78700 Al 0
MgZ 0.29790 0.26163 0.61160 0.18900 Mg 0
Cr3+Z 0.29790 0.26163 0.61160 0.01600 Cr 0
V3+Z 0.29790 0.26163 0.61160 0.00800 V 0
SiT 0.19160 0.18980 0.00000 0.99200 Si 0
AlT 0.19160 0.18980 0.00000 0.00800 Al 0
B 0.10971 0.21942 0.45363 1.00000 B 0
O-H1W 0.00000 0.00000 0.77109 0.50700 O 1
O1W 0.00000 0.00000 0.77109 0.43900 O 0
F1W 0.00000 0.00000 0.77109 0.05400 F 0
O2 0.06051 0.12102 0.48275 1.00000 O 0
O3V 0.26302 0.13151 0.51130 1.00000 O 0
O4 0.09276 0.18552 0.07190 1.00000 O 0
O5 0.18264 0.09132 0.09212 1.00000 O 0
O6 0.19470 0.18511 0.77832 1.00000 O 0
O7 0.28484 0.28432 0.07900 1.00000 O 0
O8 0.20901 0.26981 0.44055 1.00000 O 0

loop_
_cod_changelog_entry_id
_cod_changelog_entry_author
_cod_changelog_entry_date
_cod_changelog_entry_text
1
;cod-tools version 3.8.0
Id: cif_guess_AMCSD_atom_types 9581 2023-05-17 12:35:41Z saulius
;
2023-05-23T09:18:08+03:00
;Derived atom types and hydrogen counts
from atom names that follow the AMCSD naming convention
(Wat == water, O-H == hydroxyl).
;

loop_
_cod_related_entry_id
_cod_related_entry_database
_cod_related_entry_code
1 AMCSD 0007039
